data_7230441
loop_
_publ_author_name
'Du, Xue-Dong'
'Zheng, Weiwei'
'Yi, Xiao-Hong'
'Zhao, Jiong-Peng'
'Wang, Peng'
'Wang, Chong-Chen'

_publ_section_title
;
 General strategy for lanthanide coordination polymers constructed from
 1,1&#x2032;-ferrocenedicarboxylic acid under hydrothermal conditions
;
_journal_issue 18
_journal_name_full CrystEngComm
_journal_page_first 2608
_journal_paper_doi 10.1039/C8CE00233A
_journal_volume 20
_journal_year 2018
_chemical_formula_moiety 'C36 H25 Ce Fe2 N2 O8'
_chemical_formula_sum 'C36 H25 Ce Fe2 N2 O8'
_chemical_formula_weight 865.40
_space_group_crystal_system triclinic
_space_group_IT_number 2
_space_group_name_Hall '-P 1'
_space_group_name_H-M_alt 'P -1'
_symmetry_space_group_name_Hall '-P 1'
_symmetry_space_group_name_H-M 'P -1'
_atom_sites_solution_hydrogens geom
_audit_creation_date 2018-03-17
_audit_creation_method
;
Olex2 1.2-beta
(compiled 2016.11.30 svn.r3356 for OlexSys, GUI svn.r5269)
;
_audit_update_record
;
2018-03-27 deposited with the CCDC.
2018-04-10 downloaded from the CCDC.
;
_cell_angle_alpha 94.6670(10)
_cell_angle_beta 109.238(2)
_cell_angle_gamma 117.504(3)
_cell_formula_units_Z 2
_cell_length_a 11.5732(9)
_cell_length_b 12.0184(11)
_cell_length_c 13.6433(12)
_cell_measurement_reflns_used 3981
_cell_measurement_temperature 298(2)
_cell_measurement_theta_max 27.901
_cell_measurement_theta_min 3.105
_cell_volume 1526.2(2)
_computing_cell_refinement 'Bruker SMART'
_computing_data_collection 'Bruker SMART'
_computing_data_reduction 'Bruker SHELXTL'
_computing_molecular_graphics 'Olex2 (Dolomanov et al., 2009)'
_computing_publication_material 'Olex2 (Dolomanov et al., 2009)'
_computing_structure_refinement 'ShelXL (Sheldrick, 2015)'
_computing_structure_solution 'SHELXS-97 (Sheldrick, 1990)'
_diffrn_ambient_temperature 298.15
_diffrn_measured_fraction_theta_full 0.973
_diffrn_measured_fraction_theta_max 0.927
_diffrn_measurement_device_type 'CCD area detector'
_diffrn_measurement_method 'phi and omega scans'
_diffrn_radiation_type MoK\a
_diffrn_radiation_wavelength 0.71073
_diffrn_reflns_av_R_equivalents 0.0522
_diffrn_reflns_av_unetI/netI 0.0718
_diffrn_reflns_Laue_measured_fraction_full 0.973
_diffrn_reflns_Laue_measured_fraction_max 0.927
_diffrn_reflns_limit_h_max 15
_diffrn_reflns_limit_h_min -15
_diffrn_reflns_limit_k_max 15
_diffrn_reflns_limit_k_min -15
_diffrn_reflns_limit_l_max 18
_diffrn_reflns_limit_l_min -15
_diffrn_reflns_number 9989
_diffrn_reflns_point_group_measured_fraction_full 0.973
_diffrn_reflns_point_group_measured_fraction_max 0.927
_diffrn_reflns_theta_full 25.242
_diffrn_reflns_theta_max 28.571
_diffrn_reflns_theta_min 2.200
_exptl_absorpt_coefficient_mu 2.465
_exptl_absorpt_correction_T_max 0.7906
_exptl_absorpt_correction_T_min 0.4624
_exptl_absorpt_correction_type multi-scan
_exptl_absorpt_process_details sadabs
_exptl_crystal_colour red
_exptl_crystal_colour_primary red
_exptl_crystal_density_diffrn 1.883
_exptl_crystal_density_method 'not measured'
_exptl_crystal_description acicular
_exptl_crystal_F_000 858
_exptl_crystal_size_max 0.37
_exptl_crystal_size_mid 0.15
_exptl_crystal_size_min 0.1
_refine_diff_density_max 2.279
_refine_diff_density_min -1.080
_refine_diff_density_rms 0.158
_refine_ls_extinction_method none
_refine_ls_goodness_of_fit_ref 0.971
_refine_ls_hydrogen_treatment constr
_refine_ls_matrix_type full
_refine_ls_number_parameters 442
_refine_ls_number_reflns 7232
_refine_ls_number_restraints 0
_refine_ls_restrained_S_all 0.971
_refine_ls_R_factor_all 0.0631
_refine_ls_R_factor_gt 0.0443
_refine_ls_shift/su_max 0.001
_refine_ls_shift/su_mean 0.000
_refine_ls_structure_factor_coef Fsqd
_refine_ls_weighting_details 'w=1/[\s^2^(Fo^2^)+(0.0570P)^2^] where P=(Fo^2^+2Fc^2^)/3'
_refine_ls_weighting_scheme calc
_refine_ls_wR_factor_gt 0.0991
_refine_ls_wR_factor_ref 0.1096
_reflns_Friedel_coverage 0.000
_reflns_number_gt 5673
_reflns_number_total 7232
_reflns_threshold_expression 'I > 2\s(I)'
_cod_data_source_file c8ce00233a2.cif
_cod_data_source_block 151016e
_cod_depositor_comments 'Adding full bibliography for 7230440--7230465.cif.'
_cod_database_code 7230441
_shelx_space_group_comment
;
The symmetry employed for this shelxl refinement is uniquely defined
by the following loop, which should always be used as a source of
symmetry information in preference to the above space-group names.
They are only intended as comments.
;
_shelx_estimated_absorpt_t_max 0.791
_shelx_estimated_absorpt_t_min 0.462
_olex2_refinement_description
;
1. Fixed Uiso
 At 1.2 times of:
  All C(H) groups
 At 1.5 times of:
  All O(H) groups
2.a Aromatic/amide H refined with riding coordinates:
 C3(H3), C4(H4A), C5(H5), C6(H6), C9(H9), C10(H10), C11(H11), C12(H12),
 C15(H15), C16(H16), C17(H17), C18(H18), C21(H21), C22(H22), C23(H23), C24(H24),
  C25(H25), C26(H26), C27(H27), C32(H32), C33(H33), C34(H34), C35(H35), C36(H36)
2.b Tetrahedral OH refined with riding coordinates:
 O4(H4)
;
_shelx_shelxl_version_number 2014/7
_olex2_submission_special_instructions 'No special instructions were received'

loop_
_space_group_symop_operation_xyz
'x, y, z'
'-x, -y, -z'

loop_
_atom_site_label
_atom_site_type_symbol
_atom_site_fract_x
_atom_site_fract_y
_atom_site_fract_z
_atom_site_U_iso_or_equiv
_atom_site_adp_type
_atom_site_occupancy
_atom_site_site_symmetry_order
_atom_site_calc_flag
_atom_site_refinement_flags_posn
Ce1 Ce 0.80083(2) 0.35907(2) 0.38373(2) 0.02283(8) Uani 1 1 d .
Fe1 Fe 0.84906(7) 0.76015(6) 0.25119(5) 0.02723(15) Uani 1 1 d .
Fe2 Fe 0.22635(7) 0.34421(7) 0.24935(6) 0.03037(16) Uani 1 1 d .
O1 O 0.9502(3) 0.5936(3) 0.4474(2) 0.0307(7) Uani 1 1 d .
O2 O 1.1333(3) 0.7939(3) 0.5273(3) 0.0361(8) Uani 1 1 d .
O4 O 0.5789(4) 0.4059(4) 0.0898(3) 0.0463(9) Uani 1 1 d .
H4 H 0.5422 0.3337 0.1001 0.069 Uiso 1 1 calc R
O3 O 0.7742(4) 0.4247(3) 0.2104(3) 0.0352(8) Uani 1 1 d .
O5 O 0.5775(3) 0.3693(3) 0.3176(3) 0.0378(8) Uani 1 1 d .
O6 O 0.4287(4) 0.2338(4) 0.1513(3) 0.0440(9) Uani 1 1 d .
O7 O 0.0009(3) 0.4051(3) 0.3363(2) 0.0329(7) Uani 1 1 d .
O8 O 0.2098(3) 0.5830(3) 0.4464(3) 0.0366(8) Uani 1 1 d .
N1 N 0.6809(4) 0.1377(4) 0.2307(3) 0.0321(9) Uani 1 1 d .
N2 N 0.5654(4) 0.1412(4) 0.3743(3) 0.0322(9) Uani 1 1 d .
C1 C 1.0048(5) 0.7151(4) 0.4638(3) 0.0260(9) Uani 1 1 d .
C2 C 0.9156(5) 0.7669(4) 0.4099(3) 0.0271(9) Uani 1 1 d .
C3 C 0.7634(5) 0.6956(5) 0.3576(4) 0.0309(10) Uani 1 1 d .
H3 H 0.7033 0.6087 0.3524 0.037 Uiso 1 1 calc R
C4 C 0.7197(5) 0.7789(5) 0.3152(4) 0.0382(12) Uani 1 1 d .
H4A H 0.6256 0.7571 0.2775 0.046 Uiso 1 1 calc R
C5 C 0.8436(5) 0.9015(5) 0.3399(4) 0.0357(11) Uani 1 1 d .
H5 H 0.8449 0.9746 0.3211 0.043 Uiso 1 1 calc R
C6 C 0.9639(5) 0.8950(4) 0.3975(4) 0.0320(10) Uani 1 1 d .
H6 H 1.0588 0.9625 0.4231 0.038 Uiso 1 1 calc R
C7 C 0.7134(5) 0.4700(5) 0.1494(4) 0.0293(10) Uani 1 1 d .
C8 C 0.7924(5) 0.6013(4) 0.1400(3) 0.0280(9) Uani 1 1 d .
C9 C 0.7337(5) 0.6735(5) 0.0902(4) 0.0351(11) Uani 1 1 d .
H9 H 0.6368 0.6428 0.0525 0.042 Uiso 1 1 calc R
C10 C 0.8468(6) 0.7988(5) 0.1075(4) 0.0393(12) Uani 1 1 d .
H10 H 0.8380 0.8655 0.0827 0.047 Uiso 1 1 calc R
C11 C 0.9770(6) 0.8068(5) 0.1692(4) 0.0385(12) Uani 1 1 d .
H11 H 1.0686 0.8792 0.1920 0.046 Uiso 1 1 calc R
C12 C 0.9422(5) 0.6850(5) 0.1897(4) 0.0332(10) Uani 1 1 d .
H12 H 1.0074 0.6634 0.2294 0.040 Uiso 1 1 calc R
C13 C 0.4554(5) 0.2869(5) 0.2472(4) 0.0342(11) Uani 1 1 d .
C14 C 0.3298(5) 0.2468(5) 0.2716(4) 0.0354(11) Uani 1 1 d .
C15 C 0.1857(6) 0.1620(5) 0.1967(5) 0.0422(13) Uani 1 1 d .
H15 H 0.1543 0.1175 0.1255 0.051 Uiso 1 1 calc R
C16 C 0.0986(6) 0.1574(6) 0.2500(6) 0.0519(16) Uani 1 1 d .
H16 H -0.0009 0.1087 0.2199 0.062 Uiso 1 1 calc R
C17 C 0.1867(7) 0.2380(7) 0.3554(6) 0.0581(17) Uani 1 1 d .
H17 H 0.1558 0.2528 0.4072 0.070 Uiso 1 1 calc R
C18 C 0.3307(6) 0.2933(6) 0.3704(5) 0.0467(14) Uani 1 1 d .
H18 H 0.4113 0.3499 0.4337 0.056 Uiso 1 1 calc R
C19 C 0.1269(5) 0.4915(5) 0.3600(4) 0.0298(10) Uani 1 1 d .
C20 C 0.1850(5) 0.4859(5) 0.2788(4) 0.0298(10) Uani 1 1 d .
C21 C 0.3310(5) 0.5421(5) 0.2968(4) 0.0356(11) Uani 1 1 d .
H21 H 0.4101 0.5965 0.3615 0.043 Uiso 1 1 calc R
C22 C 0.3340(6) 0.5001(5) 0.1981(5) 0.0437(13) Uani 1 1 d .
H22 H 0.4161 0.5220 0.1871 0.052 Uiso 1 1 calc R
C23 C 0.1936(6) 0.4206(6) 0.1203(4) 0.0442(13) Uani 1 1 d .
H23 H 0.1662 0.3806 0.0487 0.053 Uiso 1 1 calc R
C24 C 0.1011(5) 0.4111(5) 0.1688(4) 0.0342(11) Uani 1 1 d .
H24 H 0.0016 0.3639 0.1348 0.041 Uiso 1 1 calc R
C25 C 0.7369(6) 0.1354(5) 0.1619(4) 0.0384(11) Uani 1 1 d .
H25 H 0.8161 0.2125 0.1673 0.046 Uiso 1 1 calc R
C26 C 0.6848(7) 0.0239(6) 0.0811(4) 0.0518(15) Uani 1 1 d .
H26 H 0.7277 0.0267 0.0338 0.062 Uiso 1 1 calc R
C27 C 0.5696(7) -0.0887(6) 0.0737(5) 0.0561(16) Uani 1 1 d .
H27 H 0.5334 -0.1647 0.0212 0.067 Uiso 1 1 calc R
C28 C 0.5052(6) -0.0909(5) 0.1447(4) 0.0446(13) Uani 1 1 d .
C29 C 0.5661(5) 0.0256(5) 0.2235(4) 0.0339(11) Uani 1 1 d .
C30 C 0.5031(5) 0.0294(5) 0.2979(4) 0.0357(11) Uani 1 1 d .
C31 C 0.3803(5) -0.0859(5) 0.2891(5) 0.0445(14) Uani 1 1 d .
C32 C 0.3200(6) -0.0786(6) 0.3608(5) 0.0522(16) Uani 1 1 d .
H32 H 0.2384 -0.1520 0.3572 0.063 Uiso 1 1 calc R
C33 C 0.3808(6) 0.0361(6) 0.4359(5) 0.0498(15) Uani 1 1 d .
H33 H 0.3407 0.0428 0.4834 0.060 Uiso 1 1 calc R
C34 C 0.5046(5) 0.1435(5) 0.4406(4) 0.0400(12) Uani 1 1 d .
H34 H 0.5467 0.2212 0.4932 0.048 Uiso 1 1 calc R
C35 C 0.3812(7) -0.2042(6) 0.1394(6) 0.0625(18) Uani 1 1 d .
H35 H 0.3407 -0.2817 0.0871 0.075 Uiso 1 1 calc R
C36 C 0.3223(7) -0.2016(6) 0.2074(6) 0.0621(18) Uani 1 1 d .
H36 H 0.2411 -0.2773 0.2014 0.074 Uiso 1 1 calc R

loop_
_atom_site_aniso_label
_atom_site_aniso_U_11
_atom_site_aniso_U_22
_atom_site_aniso_U_33
_atom_site_aniso_U_23
_atom_site_aniso_U_13
_atom_site_aniso_U_12
Ce1 0.02196(12) 0.02556(14) 0.02160(13) 0.00487(9) 0.00903(9) 0.01308(10)
Fe1 0.0312(3) 0.0307(4) 0.0220(3) 0.0077(3) 0.0095(3) 0.0187(3)
Fe2 0.0331(3) 0.0363(4) 0.0345(4) 0.0134(3) 0.0221(3) 0.0216(3)
O1 0.0385(18) 0.0263(17) 0.0257(16) 0.0080(13) 0.0104(14) 0.0174(15)
O2 0.0303(17) 0.0331(19) 0.0365(19) 0.0106(15) 0.0048(14) 0.0161(15)
O4 0.0350(19) 0.042(2) 0.040(2) 0.0128(17) 0.0037(16) 0.0110(17)
O3 0.0393(18) 0.0362(19) 0.0342(19) 0.0109(15) 0.0147(15) 0.0228(16)
O5 0.0301(17) 0.042(2) 0.044(2) 0.0174(16) 0.0136(15) 0.0211(16)
O6 0.043(2) 0.043(2) 0.047(2) 0.0068(17) 0.0265(17) 0.0183(18)
O7 0.0256(16) 0.045(2) 0.0272(17) 0.0057(14) 0.0123(13) 0.0178(15)
O8 0.0346(17) 0.040(2) 0.0290(17) 0.0000(14) 0.0175(14) 0.0135(16)
N1 0.032(2) 0.032(2) 0.030(2) 0.0064(16) 0.0102(17) 0.0164(18)
N2 0.0267(19) 0.035(2) 0.036(2) 0.0149(18) 0.0103(17) 0.0174(17)
C1 0.036(2) 0.032(2) 0.020(2) 0.0106(18) 0.0154(19) 0.021(2)
C2 0.030(2) 0.034(2) 0.019(2) 0.0074(18) 0.0086(17) 0.019(2)
C3 0.030(2) 0.037(3) 0.026(2) 0.0079(19) 0.0136(19) 0.017(2)
C4 0.039(3) 0.049(3) 0.036(3) 0.011(2) 0.015(2) 0.031(3)
C5 0.047(3) 0.034(3) 0.035(3) 0.011(2) 0.014(2) 0.029(2)
C6 0.040(3) 0.026(2) 0.028(2) 0.0057(18) 0.011(2) 0.017(2)
C7 0.034(2) 0.034(3) 0.023(2) 0.0060(19) 0.0113(19) 0.021(2)
C8 0.037(2) 0.032(2) 0.020(2) 0.0083(18) 0.0136(19) 0.021(2)
C9 0.038(3) 0.049(3) 0.024(2) 0.011(2) 0.010(2) 0.028(2)
C10 0.054(3) 0.041(3) 0.029(3) 0.014(2) 0.019(2) 0.028(3)
C11 0.039(3) 0.041(3) 0.038(3) 0.014(2) 0.021(2) 0.019(2)
C12 0.030(2) 0.041(3) 0.031(3) 0.010(2) 0.013(2) 0.020(2)
C13 0.037(3) 0.034(3) 0.041(3) 0.013(2) 0.017(2) 0.025(2)
C14 0.038(3) 0.039(3) 0.041(3) 0.016(2) 0.021(2) 0.025(2)
C15 0.042(3) 0.038(3) 0.060(4) 0.014(3) 0.029(3) 0.025(2)
C16 0.038(3) 0.040(3) 0.092(5) 0.031(3) 0.040(3) 0.020(3)
C17 0.075(4) 0.076(5) 0.080(5) 0.053(4) 0.062(4) 0.057(4)
C18 0.059(3) 0.065(4) 0.041(3) 0.028(3) 0.029(3) 0.043(3)
C19 0.029(2) 0.041(3) 0.027(2) 0.012(2) 0.0134(19) 0.023(2)
C20 0.033(2) 0.038(3) 0.031(2) 0.013(2) 0.020(2) 0.023(2)
C21 0.037(3) 0.036(3) 0.038(3) 0.008(2) 0.022(2) 0.017(2)
C22 0.055(3) 0.043(3) 0.055(3) 0.022(3) 0.045(3) 0.026(3)
C23 0.064(4) 0.052(3) 0.036(3) 0.018(2) 0.031(3) 0.036(3)
C24 0.040(3) 0.042(3) 0.029(2) 0.010(2) 0.017(2) 0.025(2)
C25 0.042(3) 0.036(3) 0.039(3) 0.006(2) 0.017(2) 0.022(2)
C26 0.063(4) 0.063(4) 0.041(3) 0.001(3) 0.017(3) 0.046(3)
C27 0.061(4) 0.048(4) 0.051(4) -0.006(3) 0.006(3) 0.036(3)
C28 0.043(3) 0.032(3) 0.043(3) 0.001(2) 0.002(2) 0.020(2)
C29 0.034(2) 0.028(2) 0.033(3) 0.0044(19) 0.004(2) 0.018(2)
C30 0.029(2) 0.030(3) 0.041(3) 0.012(2) 0.007(2) 0.015(2)
C31 0.029(2) 0.034(3) 0.054(3) 0.021(3) 0.005(2) 0.011(2)
C32 0.028(3) 0.054(4) 0.064(4) 0.034(3) 0.013(3) 0.015(3)
C33 0.037(3) 0.068(4) 0.054(4) 0.032(3) 0.025(3) 0.027(3)
C34 0.035(3) 0.045(3) 0.043(3) 0.018(2) 0.020(2) 0.021(2)
C35 0.055(4) 0.027(3) 0.079(5) 0.002(3) 0.009(3) 0.016(3)
C36 0.041(3) 0.034(3) 0.077(5) 0.015(3) 0.006(3) 0.006(3)

loop_
_atom_type_symbol
_atom_type_description
_atom_type_scat_dispersion_real
_atom_type_scat_dispersion_imag
_atom_type_scat_source
C C 0.0033 0.0016 'International Tables Vol C Tables 4.2.6.8 and 6.1.1.4'
H H 0.0000 0.0000 'International Tables Vol C Tables 4.2.6.8 and 6.1.1.4'
Ce Ce -0.2486 2.6331 'International Tables Vol C Tables 4.2.6.8 and 6.1.1.4'
Fe Fe 0.3463 0.8444 'International Tables Vol C Tables 4.2.6.8 and 6.1.1.4'
N N 0.0061 0.0033 'International Tables Vol C Tables 4.2.6.8 and 6.1.1.4'
O O 0.0106 0.0060 'International Tables Vol C Tables 4.2.6.8 and 6.1.1.4'

loop_
_geom_angle_atom_site_label_1
_geom_angle_atom_site_label_2
_geom_angle_atom_site_label_3
_geom_angle
_geom_angle_site_symmetry_1
_geom_angle_site_symmetry_3
O1 Ce1 Ce1 34.47(6) 2_766 2_766
O1 Ce1 Ce1 41.13(8) . 2_766
O1 Ce1 O1 75.61(11) . 2_766
O1 Ce1 O2 123.59(10) . 2_766
O1 Ce1 O3 77.36(10) . .
O1 Ce1 O5 91.78(11) . .
O1 Ce1 O7 76.63(11) . 1_655
O1 Ce1 O8 75.08(11) . 2_666
O1 Ce1 N1 149.22(12) . .
O1 Ce1 N2 146.92(12) . .
O1 Ce1 C1 100.04(12) . 2_766
O1 Ce1 C1 24.43(10) 2_766 2_766
O2 Ce1 Ce1 82.56(7) 2_766 2_766
O2 Ce1 O1 48.18(10) 2_766 2_766
O2 Ce1 N1 72.14(11) 2_766 .
O2 Ce1 N2 68.42(11) 2_766 .
O2 Ce1 C1 23.91(11) 2_766 2_766
O3 Ce1 Ce1 107.28(8) . 2_766
O3 Ce1 O1 128.72(10) . 2_766
O3 Ce1 O2 138.50(11) . 2_766
O3 Ce1 N1 75.17(12) . .
O3 Ce1 N2 115.29(11) . .
O3 Ce1 C1 136.92(11) . 2_766
O5 Ce1 Ce1 127.52(8) . 2_766
O5 Ce1 O1 150.47(10) . 2_766
O5 Ce1 O2 133.78(11) . 2_766
O5 Ce1 O3 71.92(11) . .
O5 Ce1 N1 92.70(12) . .
O5 Ce1 N2 66.21(11) . .
O5 Ce1 C1 150.53(11) . 2_766
O7 Ce1 Ce1 64.71(7) 1_655 2_766
O7 Ce1 O1 64.53(10) 1_655 2_766
O7 Ce1 O2 82.41(11) 1_655 2_766
O7 Ce1 O3 67.28(11) 1_655 .
O7 Ce1 O5 139.07(11) 1_655 .
O7 Ce1 N1 80.15(11) 1_655 .
O7 Ce1 N2 136.17(12) 1_655 .
O7 Ce1 C1 70.30(11) 1_655 2_766
O8 Ce1 Ce1 68.61(8) 2_666 2_766
O8 Ce1 O1 71.61(10) 2_666 2_766
O8 Ce1 O2 82.24(12) 2_666 2_766
O8 Ce1 O3 139.18(12) 2_666 .
O8 Ce1 O5 79.42(12) 2_666 .
O8 Ce1 O7 132.25(11) 2_666 1_655
O8 Ce1 N1 135.63(12) 2_666 .
O8 Ce1 N2 76.70(11) 2_666 .
O8 Ce1 C1 77.74(12) 2_666 2_766
N1 Ce1 Ce1 139.05(8) . 2_766
N1 Ce1 O1 111.89(11) . 2_766
N1 Ce1 N2 60.50(12) . .
N1 Ce1 C1 90.74(12) . 2_766
N2 Ce1 Ce1 137.26(8) . 2_766
N2 Ce1 O1 111.14(10) . 2_766
N2 Ce1 C1 90.45(12) . 2_766
C1 Ce1 Ce1 58.91(9) 2_766 2_766
C2 Fe1 C3 41.11(17) . .
C2 Fe1 C4 68.32(19) . .
C2 Fe1 C5 68.16(19) . .
C2 Fe1 C6 41.07(18) . .
C2 Fe1 C9 155.8(2) . .
C2 Fe1 C10 162.1(2) . .
C2 Fe1 C11 124.6(2) . .
C3 Fe1 C4 40.17(19) . .
C3 Fe1 C5 67.9(2) . .
C3 Fe1 C6 68.75(19) . .
C3 Fe1 C10 155.8(2) . .
C3 Fe1 C11 162.2(2) . .
C5 Fe1 C4 40.4(2) . .
C5 Fe1 C10 108.9(2) . .
C5 Fe1 C11 121.1(2) . .
C6 Fe1 C4 68.1(2) . .
C6 Fe1 C5 40.16(19) . .
C6 Fe1 C10 125.4(2) . .
C6 Fe1 C11 107.3(2) . .
C8 Fe1 C2 119.90(18) . .
C8 Fe1 C3 107.48(19) . .
C8 Fe1 C4 125.7(2) . .
C8 Fe1 C5 163.0(2) . .
C8 Fe1 C6 155.23(19) . .
C8 Fe1 C9 41.01(19) . .
C8 Fe1 C10 68.16(19) . .
C8 Fe1 C11 68.4(2) . .
C9 Fe1 C3 120.9(2) . .
C9 Fe1 C4 108.6(2) . .
C9 Fe1 C5 126.0(2) . .
C9 Fe1 C6 162.1(2) . .
C9 Fe1 C10 40.1(2) . .
C9 Fe1 C11 68.2(2) . .
C10 Fe1 C4 121.7(2) . .
C11 Fe1 C4 156.1(2) . .
C11 Fe1 C10 40.5(2) . .
C12 Fe1 C2 106.68(19) . .
C12 Fe1 C3 125.1(2) . .
C12 Fe1 C4 162.4(2) . .
C12 Fe1 C5 155.2(2) . .
C12 Fe1 C6 120.0(2) . .
C12 Fe1 C8 40.82(18) . .
C12 Fe1 C9 68.63(19) . .
C12 Fe1 C10 68.2(2) . .
C12 Fe1 C11 40.5(2) . .
C14 Fe2 C15 41.1(2) . .
C14 Fe2 C16 68.4(2) . .
C14 Fe2 C17 68.6(2) . .
C14 Fe2 C18 41.1(2) . .
C14 Fe2 C20 158.7(2) . .
C14 Fe2 C21 122.3(2) . .
C14 Fe2 C22 107.6(2) . .
C14 Fe2 C23 122.8(2) . .
C14 Fe2 C24 158.5(2) . .
C15 Fe2 C16 40.5(2) . .
C15 Fe2 C17 68.2(3) . .
C15 Fe2 C21 159.95(19) . .
C15 Fe2 C22 124.5(2) . .
C15 Fe2 C23 109.3(2) . .
C15 Fe2 C24 123.1(2) . .
C16 Fe2 C22 161.3(3) . .
C16 Fe2 C23 125.9(3) . .
C17 Fe2 C16 40.0(3) . .
C17 Fe2 C22 157.3(3) . .
C17 Fe2 C23 160.9(3) . .
C18 Fe2 C15 68.9(2) . .
C18 Fe2 C16 68.1(3) . .
C18 Fe2 C17 40.7(2) . .
C18 Fe2 C21 105.7(2) . .
C18 Fe2 C22 121.7(2) . .
C18 Fe2 C23 157.7(2) . .
C18 Fe2 C24 159.6(2) . .
C20 Fe2 C15 158.1(2) . .
C20 Fe2 C16 122.0(2) . .
C20 Fe2 C17 106.5(2) . .
C20 Fe2 C18 121.8(2) . .
C20 Fe2 C21 41.13(18) . .
C20 Fe2 C22 68.52(19) . .
C20 Fe2 C23 68.42(19) . .
C20 Fe2 C24 41.09(18) . .
C21 Fe2 C16 157.1(2) . .
C21 Fe2 C17 121.1(3) . .
C21 Fe2 C22 40.66(19) . .
C21 Fe2 C23 68.0(2) . .
C21 Fe2 C24 68.6(2) . .
C22 Fe2 C23 39.8(2) . .
C24 Fe2 C16 109.1(2) . .
C24 Fe2 C17 124.2(2) . .
C24 Fe2 C22 67.5(2) . .
C24 Fe2 C23 40.1(2) . .
Ce1 O1 Ce1 104.39(11) . 2_766
C1 O1 Ce1 88.7(3) . 2_766
C1 O1 Ce1 166.9(3) . .
C1 O2 Ce1 100.8(3) . 2_766
C7 O4 H4 109.5 . .
C7 O3 Ce1 142.5(3) . .
C13 O5 Ce1 129.6(3) . .
C19 O7 Ce1 141.2(3) . 1_455
C19 O8 Ce1 135.3(3) . 2_666
C25 N1 Ce1 119.4(3) . .
C25 N1 C29 118.3(4) . .
C29 N1 Ce1 122.3(3) . .
C30 N2 Ce1 120.5(3) . .
C34 N2 Ce1 121.6(3) . .
C34 N2 C30 117.8(4) . .
O1 C1 Ce1 66.9(2) . 2_766
O1 C1 C2 119.5(4) . .
O2 C1 Ce1 55.3(2) . 2_766
O2 C1 O1 121.5(4) . .
O2 C1 C2 118.9(4) . .
C2 C1 Ce1 168.6(3) . 2_766
C1 C2 Fe1 124.9(3) . .
C3 C2 Fe1 69.5(2) . .
C3 C2 C1 125.8(4) . .
C6 C2 Fe1 69.6(3) . .
C6 C2 C1 127.0(4) . .
C6 C2 C3 107.2(4) . .
Fe1 C3 H3 125.6 . .
C2 C3 Fe1 69.4(2) . .
C2 C3 H3 125.9 . .
C4 C3 Fe1 70.7(3) . .
C4 C3 C2 108.3(4) . .
C4 C3 H3 125.9 . .
Fe1 C4 H4A 126.8 . .
C3 C4 Fe1 69.1(3) . .
C3 C4 H4A 126.0 . .
C3 C4 C5 107.9(4) . .
C5 C4 Fe1 69.6(3) . .
C5 C4 H4A 126.0 . .
Fe1 C5 H5 126.6 . .
C4 C5 Fe1 70.0(3) . .
C4 C5 H5 125.7 . .
C6 C5 Fe1 69.3(3) . .
C6 C5 C4 108.7(4) . .
C6 C5 H5 125.7 . .
Fe1 C6 H6 125.7 . .
C2 C6 Fe1 69.4(2) . .
C2 C6 H6 126.0 . .
C5 C6 Fe1 70.5(3) . .
C5 C6 C2 107.9(4) . .
C5 C6 H6 126.0 . .
O4 C7 C8 115.4(4) . .
O3 C7 O4 123.1(5) . .
O3 C7 C8 121.5(4) . .
C7 C8 Fe1 121.2(3) . .
C9 C8 Fe1 69.6(3) . .
C9 C8 C7 126.8(4) . .
C12 C8 Fe1 69.2(3) . .
C12 C8 C7 125.5(4) . .
C12 C8 C9 107.4(4) . .
Fe1 C9 H9 125.6 . .
C8 C9 Fe1 69.4(3) . .
C8 C9 H9 125.9 . .
C10 C9 Fe1 70.7(3) . .
C10 C9 C8 108.2(4) . .
C10 C9 H9 125.9 . .
Fe1 C10 H10 126.9 . .
C9 C10 Fe1 69.2(3) . .
C9 C10 H10 125.8 . .
C9 C10 C11 108.4(5) . .
C11 C10 Fe1 69.7(3) . .
C11 C10 H10 125.8 . .
Fe1 C11 H11 127.0 . .
C10 C11 Fe1 69.8(3) . .
C10 C11 H11 126.3 . .
C12 C11 Fe1 68.5(3) . .
C12 C11 C10 107.4(5) . .
C12 C11 H11 126.3 . .
Fe1 C12 H12 125.0 . .
C8 C12 Fe1 70.0(3) . .
C8 C12 H12 125.7 . .
C11 C12 Fe1 70.9(3) . .
C11 C12 C8 108.7(4) . .
C11 C12 H12 125.7 . .
O5 C13 O6 124.7(4) . .
O5 C13 C14 120.0(5) . .
O6 C13 C14 115.3(4) . .
C13 C14 Fe2 121.6(4) . .
C15 C14 Fe2 70.3(3) . .
C15 C14 C13 125.3(5) . .
C18 C14 Fe2 70.3(3) . .
C18 C14 C13 126.2(5) . .
C18 C14 C15 108.3(4) . .
Fe2 C15 H15 126.3 . .
C14 C15 Fe2 68.5(3) . .
C14 C15 H15 126.3 . .
C16 C15 Fe2 70.4(3) . .
C16 C15 C14 107.4(5) . .
C16 C15 H15 126.3 . .
Fe2 C16 H16 127.1 . .
C15 C16 Fe2 69.1(3) . .
C15 C16 H16 125.7 . .
C17 C16 Fe2 69.6(3) . .
C17 C16 C15 108.5(5) . .
C17 C16 H16 125.7 . .
Fe2 C17 H17 126.2 . .
C16 C17 Fe2 70.4(3) . .
C16 C17 H17 125.7 . .
C16 C17 C18 108.6(5) . .
C18 C17 Fe2 69.3(3) . .
C18 C17 H17 125.7 . .
Fe2 C18 H18 126.5 . .
C14 C18 Fe2 68.7(3) . .
C14 C18 H18 126.4 . .
C17 C18 Fe2 70.0(3) . .
C17 C18 C14 107.3(5) . .
C17 C18 H18 126.4 . .
O7 C19 O8 126.2(4) . .
O7 C19 C20 116.8(4) . .
O8 C19 C20 117.0(4) . .
C19 C20 Fe2 120.8(3) . .
C21 C20 Fe2 70.0(3) . .
C21 C20 C19 127.6(4) . .
C24 C20 Fe2 70.1(3) . .
C24 C20 C19 124.9(4) . .
C24 C20 C21 107.3(4) . .
Fe2 C21 H21 126.1 . .
C20 C21 Fe2 68.9(3) . .
C20 C21 H21 126.3 . .
C22 C21 Fe2 70.3(3) . .
C22 C21 C20 107.4(4) . .
C22 C21 H21 126.3 . .
Fe2 C22 H22 126.4 . .
C21 C22 Fe2 69.0(3) . .
C21 C22 H22 125.6 . .
C23 C22 Fe2 70.5(3) . .
C23 C22 C21 108.8(4) . .
C23 C22 H22 125.6 . .
Fe2 C23 H23 127.0 . .
C22 C23 Fe2 69.7(3) . .
C22 C23 H23 125.9 . .
C22 C23 C24 108.2(4) . .
C24 C23 Fe2 69.0(3) . .
C24 C23 H23 125.9 . .
Fe2 C24 H24 126.1 . .
C20 C24 Fe2 68.8(3) . .
C20 C24 H24 125.8 . .
C23 C24 Fe2 70.9(3) . .
C23 C24 C20 108.4(4) . .
C23 C24 H24 125.8 . .
N1 C25 H25 118.1 . .
N1 C25 C26 123.8(5) . .
C26 C25 H25 118.1 . .
C25 C26 H26 121.0 . .
C27 C26 C25 118.1(6) . .
C27 C26 H26 121.0 . .
C26 C27 H27 119.9 . .
C26 C27 C28 120.2(5) . .
C28 C27 H27 119.9 . .
C27 C28 C35 123.4(6) . .
C29 C28 C27 117.4(5) . .
C29 C28 C35 119.2(6) . .
N1 C29 C28 122.2(5) . .
N1 C29 C30 118.0(4) . .
C28 C29 C30 119.8(5) . .
N2 C30 C29 118.7(4) . .
N2 C30 C31 122.6(5) . .
C31 C30 C29 118.7(5) . .
C30 C31 C36 119.3(6) . .
C32 C31 C30 117.4(5) . .
C32 C31 C36 123.3(5) . .
C31 C32 H32 120.1 . .
C33 C32 C31 119.7(5) . .
C33 C32 H32 120.1 . .
C32 C33 H33 120.7 . .
C32 C33 C34 118.7(5) . .
C34 C33 H33 120.7 . .
N2 C34 C33 123.6(5) . .
N2 C34 H34 118.2 . .
C33 C34 H34 118.2 . .
C28 C35 H35 119.3 . .
C36 C35 C28 121.5(6) . .
C36 C35 H35 119.3 . .
C31 C36 H36 119.2 . .
C35 C36 C31 121.5(6) . .
C35 C36 H36 119.2 . .

loop_
_geom_bond_atom_site_label_1
_geom_bond_atom_site_label_2
_geom_bond_distance
_geom_bond_site_symmetry_2
Ce1 Ce1 4.1210(6) 2_766
Ce1 O1 2.799(3) 2_766
Ce1 O1 2.408(3) .
Ce1 O2 2.546(3) 2_766
Ce1 O3 2.521(3) .
Ce1 O5 2.507(3) .
Ce1 O7 2.439(3) 1_655
Ce1 O8 2.425(3) 2_666
Ce1 N1 2.672(4) .
Ce1 N2 2.725(4) .
Ce1 C1 3.042(4) 2_766
Fe1 C2 2.025(4) .
Fe1 C3 2.028(4) .
Fe1 C4 2.049(5) .
Fe1 C5 2.043(5) .
Fe1 C6 2.028(4) .
Fe1 C8 2.023(4) .
Fe1 C9 2.026(5) .
Fe1 C10 2.046(5) .
Fe1 C11 2.045(5) .
Fe1 C12 2.014(5) .
Fe2 C14 2.002(5) .
Fe2 C15 2.026(5) .
Fe2 C16 2.043(5) .
Fe2 C17 2.032(6) .
Fe2 C18 2.023(6) .
Fe2 C20 2.014(5) .
Fe2 C21 2.028(5) .
Fe2 C22 2.045(5) .
Fe2 C23 2.056(6) .
Fe2 C24 2.031(5) .
O1 Ce1 2.799(3) 2_766
O1 C1 1.259(5) .
O2 Ce1 2.546(3) 2_766
O2 C1 1.255(5) .
O4 H4 0.8200 .
O4 C7 1.278(5) .
O3 C7 1.235(6) .
O5 C13 1.248(6) .
O6 C13 1.276(6) .
O7 Ce1 2.439(3) 1_455
O7 C19 1.243(5) .
O8 Ce1 2.425(3) 2_666
O8 C19 1.260(5) .
N1 C25 1.310(6) .
N1 C29 1.352(6) .
N2 C30 1.340(6) .
N2 C34 1.321(6) .
C1 Ce1 3.042(4) 2_766
C1 C2 1.470(6) .
C2 C3 1.423(6) .
C2 C6 1.422(6) .
C3 H3 0.9300 .
C3 C4 1.400(7) .
C4 H4A 0.9300 .
C4 C5 1.411(7) .
C5 H5 0.9300 .
C5 C6 1.398(7) .
C6 H6 0.9300 .
C7 C8 1.457(6) .
C8 C9 1.418(7) .
C8 C12 1.408(6) .
C9 H9 0.9300 .
C9 C10 1.397(7) .
C10 H10 0.9300 .
C10 C11 1.416(7) .
C11 H11 0.9300 .
C11 C12 1.406(7) .
C12 H12 0.9300 .
C13 C14 1.468(7) .
C14 C15 1.414(7) .
C14 C18 1.412(7) .
C15 H15 0.9300 .
C15 C16 1.409(7) .
C16 H16 0.9300 .
C16 C17 1.393(9) .
C17 H17 0.9300 .
C17 C18 1.411(8) .
C18 H18 0.9300 .
C19 C20 1.485(6) .
C20 C21 1.420(6) .
C20 C24 1.420(6) .
C21 H21 0.9300 .
C21 C22 1.415(7) .
C22 H22 0.9300 .
C22 C23 1.395(8) .
C23 H23 0.9300 .
C23 C24 1.402(7) .
C24 H24 0.9300 .
C25 H25 0.9300 .
C25 C26 1.396(7) .
C26 H26 0.9300 .
C26 C27 1.357(9) .
C27 H27 0.9300 .
C27 C28 1.399(9) .
C28 C29 1.399(7) .
C28 C35 1.425(8) .
C29 C30 1.441(7) .
C30 C31 1.413(7) .
C31 C32 1.394(8) .
C31 C36 1.422(9) .
C32 H32 0.9300 .
C32 C33 1.358(9) .
C33 H33 0.9300 .
C33 C34 1.394(7) .
C34 H34 0.9300 .
C35 H35 0.9300 .
C35 C36 1.325(9) .
C36 H36 0.9300 .
